data_4111939
loop_
_publ_author_name
'Jennifer Scott'
'Sandro Gambarotta'
'Ilia Korobkov'
'Peter H. M. Budzelaar'

_publ_section_title
;
 Metal versus Ligand Alkylation in the Reactivity of the
 (Bis-iminopyridinato)Fe Catalyst
;
_journal_name_full 'Journal of the American Chemical Society'
_journal_page_first 13019
_journal_page_last 13029
_journal_paper_doi 10.1021/ja054152b
_journal_volume 127
_journal_year 2005
_chemical_formula_sum 'C41 H66 Fe N3 Si2'
_chemical_formula_weight 713.00
_chemical_name_systematic
; 
 ? 
;
_space_group_IT_number 14
_symmetry_cell_setting monoclinic
_symmetry_space_group_name_Hall '-P 2yn'
_symmetry_space_group_name_H-M 'P 1 21/n 1'
_atom_sites_solution_hydrogens geom
_atom_sites_solution_primary direct
_atom_sites_solution_secondary difmap
_audit_creation_method SHELXL-97
_cell_angle_alpha 90.00
_cell_angle_beta 91.684(2)
_cell_angle_gamma 90.00
_cell_formula_units_Z 4
_cell_length_a 9.8426(12)
_cell_length_b 18.821(2)
_cell_length_c 22.748(3)
_cell_measurement_reflns_used 831
_cell_measurement_temperature 206(2)
_cell_measurement_theta_max 22.40
_cell_measurement_theta_min 2.34
_cell_volume 4212.2(9)
_computing_cell_refinement 'Bruker SMART'
_computing_data_collection 'Bruker SMART'
_computing_data_reduction 'Bruker SAINT'
_computing_molecular_graphics 'Bruker SHELXTL'
_computing_publication_material 'Bruker SHELXTL'
_computing_structure_refinement 'SHELXL-97 (Sheldrick, 1997)'
_computing_structure_solution 'SHELXS-97 (Sheldrick, 1990)'
_diffrn_ambient_temperature 206(2)
_diffrn_measured_fraction_theta_full 0.998
_diffrn_measured_fraction_theta_max 0.998
_diffrn_measurement_device_type 'CCD area detector'
_diffrn_measurement_method 'phi and omega scans'
_diffrn_radiation_monochromator graphite
_diffrn_radiation_source 'fine-focus sealed tube'
_diffrn_radiation_type MoK\a
_diffrn_radiation_wavelength 0.71073
_diffrn_reflns_av_R_equivalents 0.0782
_diffrn_reflns_av_sigmaI/netI 0.0983
_diffrn_reflns_limit_h_max 10
_diffrn_reflns_limit_h_min -12
_diffrn_reflns_limit_k_max 22
_diffrn_reflns_limit_k_min -20
_diffrn_reflns_limit_l_max 27
_diffrn_reflns_limit_l_min -26
_diffrn_reflns_number 22938
_diffrn_reflns_theta_full 25.68
_diffrn_reflns_theta_max 25.68
_diffrn_reflns_theta_min 1.40
_exptl_absorpt_coefficient_mu 0.445
_exptl_absorpt_correction_T_max 0.9163
_exptl_absorpt_correction_T_min 0.8599
_exptl_absorpt_correction_type multi-scan
_exptl_absorpt_process_details 'SADABS, Bruker (2000)'
_exptl_crystal_colour purple
_exptl_crystal_density_diffrn 1.124
_exptl_crystal_description block
_exptl_crystal_F_000 1548
_exptl_crystal_size_max 0.35
_exptl_crystal_size_mid 0.30
_exptl_crystal_size_min 0.20
_refine_diff_density_max 0.365
_refine_diff_density_min -0.575
_refine_diff_density_rms 0.067
_refine_ls_extinction_method none
_refine_ls_goodness_of_fit_ref 1.036
_refine_ls_hydrogen_treatment constr
_refine_ls_matrix_type full
_refine_ls_number_parameters 445
_refine_ls_number_reflns 7959
_refine_ls_number_restraints 8
_refine_ls_restrained_S_all 1.044
_refine_ls_R_factor_all 0.1050
_refine_ls_R_factor_gt 0.0623
_refine_ls_shift/su_max 0.000
_refine_ls_shift/su_mean 0.000
_refine_ls_structure_factor_coef Fsqd
_refine_ls_weighting_details 'calc w=1/[\s^2^(Fo^2^)+(0.0715P)^2^]'
_refine_ls_weighting_scheme calc
_refine_ls_wR_factor_gt 0.1399
_refine_ls_wR_factor_ref 0.1552
_reflns_number_gt 5226
_reflns_number_total 7959
_reflns_threshold_expression >2sigma(I)
_cod_data_source_file ja054152bsi20050627_052614_1.cif
_cod_data_source_block complex-1
_cod_original_cell_volume 4212.1(9)
_cod_database_code 4111939

loop_
_symmetry_equiv_pos_as_xyz
'x, y, z'
'-x+1/2, y+1/2, -z+1/2'
'-x, -y, -z'
'x-1/2, -y-1/2, z-1/2'

loop_
_atom_site_label
_atom_site_type_symbol
_atom_site_fract_x
_atom_site_fract_y
_atom_site_fract_z
_atom_site_U_iso_or_equiv
_atom_site_adp_type
_atom_site_occupancy
_atom_site_symmetry_multiplicity
_atom_site_calc_flag
_atom_site_refinement_flags
_atom_site_disorder_assembly
_atom_site_disorder_group
Fe1 Fe 0.94383(5) 0.74657(2) 0.15390(2) 0.02515(15) Uani 1 1 d . . .
Si1 Si 1.19620(11) 0.92889(5) 0.11196(5) 0.0364(3) Uani 1 1 d . . .
N1 N 0.8589(3) 0.74622(14) 0.06220(12) 0.0283(6) Uani 1 1 d . . .
C1 C 0.8367(5) 0.8208(2) -0.02706(16) 0.0478(11) Uani 1 1 d . . .
H1A H 0.8027 0.7775 -0.0454 0.072 Uiso 1 1 calc R A 1
H1B H 0.9177 0.8364 -0.0466 0.072 Uiso 1 1 calc R A 1
H1C H 0.7677 0.8575 -0.0304 0.072 Uiso 1 1 calc R A 1
Si2 Si 1.06736(10) 0.58509(5) 0.18904(5) 0.0344(3) Uani 1 1 d . . .
N2 N 0.9081(3) 0.84992(13) 0.13623(11) 0.0260(6) Uani 1 1 d . . .
H2 H 0.9761 0.8737 0.1567 0.031 Uiso 1 1 calc R . .
C2 C 0.8705(3) 0.80706(18) 0.03661(15) 0.0308(8) Uani 1 1 d . . .
N3 N 0.8233(3) 0.77743(14) 0.22753(11) 0.0255(6) Uani 1 1 d . . .
C3 C 0.9286(4) 0.86874(17) 0.07428(14) 0.0286(8) Uani 1 1 d . . .
C4 C 0.8586(4) 0.93799(18) 0.05786(16) 0.0356(9) Uani 1 1 d . . .
H4 H 0.8904 0.9646 0.0261 0.043 Uiso 1 1 calc R . .
C5 C 0.7526(4) 0.96202(19) 0.08751(16) 0.0387(9) Uani 1 1 d . . .
H5 H 0.7064 1.0031 0.0746 0.046 Uiso 1 1 calc R . .
C6 C 0.7094(4) 0.92538(19) 0.13870(16) 0.0412(10) Uani 1 1 d . . .
H6 H 0.6272 0.9372 0.1564 0.049 Uiso 1 1 calc R . .
C7 C 0.7912(3) 0.87247(17) 0.16129(15) 0.0287(8) Uani 1 1 d . . .
C8 C 0.7604(3) 0.83713(18) 0.21740(14) 0.0285(8) Uani 1 1 d . . .
C9 C 0.6631(4) 0.8701(2) 0.25822(17) 0.0493(11) Uani 1 1 d . . .
H9A H 0.5711 0.8645 0.2424 0.074 Uiso 1 1 calc R . .
H9B H 0.6836 0.9203 0.2625 0.074 Uiso 1 1 calc R . .
H9C H 0.6712 0.8471 0.2963 0.074 Uiso 1 1 calc R . .
C10 C 1.0832(4) 0.87179(18) 0.06208(15) 0.0334(8) Uani 1 1 d . . .
H10A H 1.0932 0.8886 0.0217 0.040 Uiso 1 1 calc R . .
H10B H 1.1184 0.8231 0.0638 0.040 Uiso 1 1 calc R . .
C11 C 1.3428(4) 0.9593(2) 0.06863(19) 0.0560(12) Uani 1 1 d . . .
H11A H 1.3113 0.9930 0.0389 0.084 Uiso 1 1 calc R . .
H11B H 1.3839 0.9188 0.0497 0.084 Uiso 1 1 calc R . .
H11C H 1.4095 0.9820 0.0947 0.084 Uiso 1 1 calc R . .
C12 C 1.2625(4) 0.8756(2) 0.17506(18) 0.0564(12) Uani 1 1 d . . .
H12A H 1.3044 0.8325 0.1606 0.085 Uiso 1 1 calc R B 1
H12B H 1.1883 0.8632 0.2002 0.085 Uiso 1 1 calc R B 1
H12C H 1.3296 0.9031 0.1973 0.085 Uiso 1 1 calc R B 1
C13 C 1.1076(4) 1.0087(2) 0.1399(2) 0.0629(13) Uani 1 1 d . . .
H13A H 1.0318 0.9940 0.1633 0.094 Uiso 1 1 calc R . .
H13B H 1.0742 1.0372 0.1069 0.094 Uiso 1 1 calc R . .
H13C H 1.1706 1.0367 0.1640 0.094 Uiso 1 1 calc R . .
C14 C 0.6729(4) 0.66382(19) 0.04086(16) 0.0347(9) Uani 1 1 d . D .
C15 C 0.6245(4) 0.6028(2) 0.01284(18) 0.0455(10) Uani 1 1 d . . .
H15 H 0.5348 0.5878 0.0187 0.055 Uiso 1 1 calc R . .
C16 C 0.7061(4) 0.5641(2) -0.02326(18) 0.0468(10) Uani 1 1 d . . .
H16 H 0.6721 0.5226 -0.0413 0.056 Uiso 1 1 calc R . .
C17 C 0.8370(4) 0.58564(19) -0.03320(16) 0.0385(9) Uani 1 1 d . . .
H17 H 0.8909 0.5586 -0.0583 0.046 Uiso 1 1 calc R . .
C18 C 0.8916(3) 0.64660(17) -0.00690(15) 0.0290(8) Uani 1 1 d . . .
C19 C 0.8082(4) 0.68494(17) 0.03015(14) 0.0284(8) Uani 1 1 d . . .
C20 C 0.5844(4) 0.7071(2) 0.08075(16) 0.0451(10) Uani 1 1 d D . .
H20 H 0.6447 0.7225 0.1140 0.054 Uiso 1 1 calc R C 1
C21 C 0.4626(11) 0.6765(11) 0.1077(4) 0.049(3) Uiso 0.52(4) 1 d PDU D 1
H21A H 0.4263 0.7101 0.1354 0.074 Uiso 0.52(4) 1 calc PR D 1
H21B H 0.4873 0.6329 0.1280 0.074 Uiso 0.52(4) 1 calc PR D 1
H21C H 0.3944 0.6663 0.0772 0.074 Uiso 0.52(4) 1 calc PR D 1
C22 C 0.5351(16) 0.7785(7) 0.0484(4) 0.044(3) Uiso 0.52(4) 1 d PDU D 1
H22A H 0.4768 0.7665 0.0147 0.066 Uiso 0.52(4) 1 calc PR D 1
H22B H 0.6135 0.8046 0.0353 0.066 Uiso 0.52(4) 1 calc PR D 1
H22C H 0.4849 0.8075 0.0755 0.066 Uiso 0.52(4) 1 calc PR D 1
C21B C 0.4786(12) 0.6522(10) 0.1081(4) 0.041(3) Uiso 0.48(4) 1 d PDU D 2
H21D H 0.4326 0.6748 0.1403 0.062 Uiso 0.48(4) 1 calc PR D 2
H21E H 0.5271 0.6106 0.1227 0.062 Uiso 0.48(4) 1 calc PR D 2
H21F H 0.4122 0.6381 0.0780 0.062 Uiso 0.48(4) 1 calc PR D 2
C22B C 0.500(2) 0.7623(10) 0.0485(6) 0.065(4) Uiso 0.48(4) 1 d PDU D 2
H22D H 0.4503 0.7401 0.0160 0.098 Uiso 0.48(4) 1 calc PR D 2
H22E H 0.5594 0.7989 0.0334 0.098 Uiso 0.48(4) 1 calc PR D 2
H22F H 0.4367 0.7835 0.0752 0.098 Uiso 0.48(4) 1 calc PR D 2
C23 C 1.0351(4) 0.66810(19) -0.02080(16) 0.0364(9) Uani 1 1 d . . .
H23 H 1.0555 0.7136 -0.0006 0.044 Uiso 1 1 calc R . .
C24 C 1.0524(5) 0.6790(2) -0.08721(18) 0.0601(12) Uani 1 1 d . . .
H24A H 1.0371 0.6343 -0.1076 0.090 Uiso 1 1 calc R . .
H24B H 1.1438 0.6956 -0.0942 0.090 Uiso 1 1 calc R . .
H24C H 0.9872 0.7139 -0.1017 0.090 Uiso 1 1 calc R . .
C25 C 1.1397(4) 0.6124(2) 0.00128(19) 0.0565(12) Uani 1 1 d . . .
H25A H 1.1345 0.6075 0.0436 0.085 Uiso 1 1 calc R . .
H25B H 1.2304 0.6277 -0.0086 0.085 Uiso 1 1 calc R . .
H25C H 1.1201 0.5670 -0.0173 0.085 Uiso 1 1 calc R . .
C26 C 0.9242(4) 0.76442(18) 0.32613(15) 0.0342(9) Uani 1 1 d . . .
C27 C 0.9270(4) 0.7312(2) 0.38022(17) 0.0459(10) Uani 1 1 d . . .
H27 H 0.9946 0.7438 0.4083 0.055 Uiso 1 1 calc R . .
C28 C 0.8333(4) 0.6800(2) 0.39414(17) 0.0479(11) Uani 1 1 d . . .
H28 H 0.8367 0.6584 0.4314 0.057 Uiso 1 1 calc R . .
C29 C 0.7348(4) 0.66065(19) 0.35312(17) 0.0411(10) Uani 1 1 d . . .
H29 H 0.6714 0.6255 0.3628 0.049 Uiso 1 1 calc R . .
C30 C 0.7264(3) 0.69143(18) 0.29811(15) 0.0311(8) Uani 1 1 d . . .
C31 C 0.8210(3) 0.74432(17) 0.28481(14) 0.0275(8) Uani 1 1 d . . .
C32 C 1.0283(4) 0.8208(2) 0.31246(17) 0.0480(11) Uani 1 1 d . . .
H32 H 1.0281 0.8267 0.2692 0.058 Uiso 1 1 calc R . .
C33 C 0.9870(5) 0.8922(3) 0.3391(3) 0.094(2) Uani 1 1 d . . .
H33A H 0.9010 0.9074 0.3215 0.141 Uiso 1 1 calc R . .
H33B H 1.0562 0.9275 0.3315 0.141 Uiso 1 1 calc R . .
H33C H 0.9778 0.8869 0.3812 0.141 Uiso 1 1 calc R . .
C34 C 1.1710(4) 0.8020(3) 0.3325(2) 0.0645(13) Uani 1 1 d . . .
H34A H 1.2343 0.8351 0.3155 0.097 Uiso 1 1 calc R . .
H34B H 1.1920 0.7541 0.3198 0.097 Uiso 1 1 calc R . .
H34C H 1.1786 0.8046 0.3750 0.097 Uiso 1 1 calc R . .
C35 C 0.6165(4) 0.6676(2) 0.25418(17) 0.0418(10) Uani 1 1 d . . .
H35 H 0.6323 0.6915 0.2162 0.050 Uiso 1 1 calc R . .
C36 C 0.4752(4) 0.6889(2) 0.2745(2) 0.0637(13) Uani 1 1 d . . .
H36A H 0.4583 0.6666 0.3121 0.096 Uiso 1 1 calc R . .
H36B H 0.4069 0.6733 0.2457 0.096 Uiso 1 1 calc R . .
H36C H 0.4707 0.7401 0.2787 0.096 Uiso 1 1 calc R . .
C37 C 0.6234(4) 0.5866(2) 0.2443(2) 0.0592(12) Uani 1 1 d . . .
H37A H 0.7117 0.5742 0.2296 0.089 Uiso 1 1 calc R . .
H37B H 0.5531 0.5726 0.2159 0.089 Uiso 1 1 calc R . .
H37C H 0.6096 0.5623 0.2812 0.089 Uiso 1 1 calc R . .
C38 C 1.0268(4) 0.5758(2) 0.26875(17) 0.0529(11) Uani 1 1 d . . .
H38A H 1.1025 0.5933 0.2929 0.079 Uiso 1 1 calc R . .
H38B H 1.0109 0.5262 0.2777 0.079 Uiso 1 1 calc R . .
H38C H 0.9460 0.6032 0.2769 0.079 Uiso 1 1 calc R . .
C39 C 0.9235(4) 0.5481(2) 0.14178(17) 0.0494(11) Uani 1 1 d . . .
H39A H 0.8425 0.5765 0.1469 0.074 Uiso 1 1 calc R . .
H39B H 0.9058 0.4994 0.1533 0.074 Uiso 1 1 calc R . .
H39C H 0.9483 0.5494 0.1008 0.074 Uiso 1 1 calc R . .
C40 C 1.2179(4) 0.52546(19) 0.17686(19) 0.0514(11) Uani 1 1 d . . .
H40A H 1.2449 0.5294 0.1363 0.077 Uiso 1 1 calc R . .
H40B H 1.1932 0.4766 0.1851 0.077 Uiso 1 1 calc R . .
H40C H 1.2929 0.5397 0.2029 0.077 Uiso 1 1 calc R . .
C41 C 1.1013(4) 0.67858(17) 0.17042(17) 0.0349(9) Uani 1 1 d . . .
H41A H 1.1578 0.6786 0.1357 0.042 Uiso 1 1 calc R . .
H41B H 1.1565 0.6988 0.2028 0.042 Uiso 1 1 calc R . .

loop_
_atom_site_aniso_label
_atom_site_aniso_U_11
_atom_site_aniso_U_22
_atom_site_aniso_U_33
_atom_site_aniso_U_23
_atom_site_aniso_U_13
_atom_site_aniso_U_12
Fe1 0.0293(3) 0.0223(3) 0.0238(3) 0.0012(2) 0.00058(19) 0.0053(2)
Si1 0.0364(6) 0.0359(6) 0.0370(6) 0.0000(5) 0.0043(5) -0.0019(5)
N1 0.0313(16) 0.0293(16) 0.0243(15) -0.0013(13) -0.0001(12) 0.0026(13)
C1 0.076(3) 0.037(2) 0.030(2) 0.0052(18) -0.010(2) -0.001(2)
Si2 0.0361(6) 0.0292(5) 0.0379(6) 0.0034(4) 0.0020(5) 0.0079(5)
N2 0.0351(17) 0.0190(14) 0.0238(15) 0.0009(11) -0.0035(12) 0.0046(12)
C2 0.031(2) 0.033(2) 0.029(2) 0.0046(16) -0.0017(16) 0.0066(16)
N3 0.0241(16) 0.0296(15) 0.0227(15) 0.0012(12) 0.0000(12) 0.0003(13)
C3 0.039(2) 0.0271(18) 0.0195(18) 0.0033(14) -0.0031(15) 0.0031(16)
C4 0.049(2) 0.0279(19) 0.030(2) 0.0073(16) -0.0032(18) 0.0036(17)
C5 0.052(3) 0.030(2) 0.033(2) 0.0060(17) -0.0073(19) 0.0139(18)
C6 0.046(2) 0.046(2) 0.032(2) 0.0007(18) 0.0037(17) 0.0164(19)
C7 0.030(2) 0.0290(19) 0.0270(19) -0.0051(15) -0.0043(15) 0.0085(16)
C8 0.0244(19) 0.034(2) 0.0267(19) -0.0059(15) -0.0037(15) 0.0066(16)
C9 0.054(3) 0.060(3) 0.034(2) 0.000(2) 0.0083(19) 0.022(2)
C10 0.039(2) 0.033(2) 0.029(2) 0.0030(16) 0.0075(16) 0.0040(17)
C11 0.043(3) 0.068(3) 0.057(3) 0.025(2) 0.007(2) 0.000(2)
C12 0.058(3) 0.072(3) 0.039(3) 0.009(2) -0.005(2) -0.009(2)
C13 0.052(3) 0.050(3) 0.087(4) -0.029(2) 0.004(2) -0.004(2)
C14 0.028(2) 0.043(2) 0.033(2) 0.0013(17) -0.0049(16) 0.0021(17)
C15 0.040(2) 0.050(2) 0.046(3) -0.006(2) -0.0026(19) -0.014(2)
C16 0.048(3) 0.043(2) 0.049(3) -0.014(2) -0.007(2) -0.008(2)
C17 0.046(2) 0.033(2) 0.036(2) -0.0108(17) -0.0002(18) 0.0017(18)
C18 0.033(2) 0.0276(18) 0.0265(19) 0.0017(15) -0.0033(15) -0.0004(16)
C19 0.035(2) 0.0271(18) 0.0224(18) -0.0007(14) -0.0065(15) 0.0024(16)
C20 0.036(2) 0.066(3) 0.033(2) -0.011(2) -0.0017(18) 0.000(2)
C23 0.039(2) 0.035(2) 0.035(2) -0.0040(17) 0.0047(17) 0.0000(17)
C24 0.062(3) 0.076(3) 0.044(3) 0.003(2) 0.019(2) -0.006(3)
C25 0.041(3) 0.075(3) 0.053(3) 0.000(2) 0.003(2) 0.006(2)
C26 0.039(2) 0.037(2) 0.026(2) 0.0020(16) -0.0017(16) -0.0006(17)
C27 0.045(3) 0.059(3) 0.034(2) 0.0046(19) -0.0068(18) -0.006(2)
C28 0.060(3) 0.052(3) 0.031(2) 0.0154(19) 0.003(2) -0.004(2)
C29 0.043(2) 0.038(2) 0.042(2) 0.0034(18) 0.0063(19) -0.0093(18)
C30 0.030(2) 0.033(2) 0.031(2) -0.0006(16) 0.0025(16) -0.0012(16)
C31 0.0295(19) 0.0266(18) 0.0266(18) -0.0004(15) 0.0019(14) 0.0042(16)
C32 0.045(3) 0.066(3) 0.032(2) 0.015(2) -0.0127(19) -0.023(2)
C33 0.060(4) 0.050(3) 0.169(6) 0.012(3) -0.032(4) -0.020(3)
C34 0.049(3) 0.081(3) 0.063(3) 0.000(3) -0.003(2) -0.019(3)
C35 0.034(2) 0.053(2) 0.039(2) 0.0029(19) -0.0027(18) -0.0092(19)
C36 0.044(3) 0.072(3) 0.074(3) -0.014(3) -0.011(2) -0.006(2)
C37 0.056(3) 0.059(3) 0.063(3) -0.014(2) 0.008(2) -0.022(2)
C38 0.060(3) 0.054(3) 0.045(3) 0.006(2) 0.003(2) 0.012(2)
C39 0.053(3) 0.049(3) 0.047(3) 0.005(2) 0.004(2) -0.005(2)
C40 0.058(3) 0.036(2) 0.060(3) 0.001(2) 0.002(2) 0.018(2)
C41 0.033(2) 0.0275(19) 0.044(2) 0.0026(17) 0.0008(17) 0.0059(16)

loop_
_atom_type_symbol
_atom_type_description
_atom_type_scat_dispersion_real
_atom_type_scat_dispersion_imag
_atom_type_scat_source
C C 0.0033 0.0016 'International Tables Vol C Tables 4.2.6.8 and 6.1.1.4'
H H 0.0000 0.0000 'International Tables Vol C Tables 4.2.6.8 and 6.1.1.4'
N N 0.0061 0.0033 'International Tables Vol C Tables 4.2.6.8 and 6.1.1.4'
Si Si 0.0817 0.0704 'International Tables Vol C Tables 4.2.6.8 and 6.1.1.4'
Fe Fe 0.3463 0.8444 'International Tables Vol C Tables 4.2.6.8 and 6.1.1.4'

loop_
_geom_angle_atom_site_label_1
_geom_angle_atom_site_label_2
_geom_angle_atom_site_label_3
_geom_angle
N2 Fe1 C41 140.44(13)
N2 Fe1 N3 78.37(11)
C41 Fe1 N3 117.27(13)
N2 Fe1 N1 75.94(10)
C41 Fe1 N1 115.74(13)
N3 Fe1 N1 121.88(10)
C12 Si1 C13 109.3(2)
C12 Si1 C11 108.39(19)
C13 Si1 C11 108.1(2)
C12 Si1 C10 110.05(17)
C13 Si1 C10 112.92(18)
C11 Si1 C10 107.88(19)
C2 N1 C19 120.9(3)
C2 N1 Fe1 112.6(2)
C19 N1 Fe1 126.2(2)
C41 Si2 C38 110.87(18)
C41 Si2 C40 112.72(18)
C38 Si2 C40 106.09(19)
C41 Si2 C39 111.06(17)
C38 Si2 C39 109.8(2)
C40 Si2 C39 106.05(19)
C7 N2 C3 117.7(3)
C7 N2 Fe1 111.2(2)
C3 N2 Fe1 113.27(19)
N1 C2 C1 124.7(3)
N1 C2 C3 116.9(3)
C1 C2 C3 118.3(3)
C8 N3 C31 120.8(3)
C8 N3 Fe1 111.4(2)
C31 N3 Fe1 127.3(2)
N2 C3 C4 111.6(3)
N2 C3 C2 106.9(3)
C4 C3 C2 110.6(3)
N2 C3 C10 110.0(3)
C4 C3 C10 111.3(3)
C2 C3 C10 106.1(3)
C5 C4 C3 121.5(3)
C4 C5 C6 120.2(3)
C7 C6 C5 118.0(4)
N2 C7 C6 124.2(3)
N2 C7 C8 114.6(3)
C6 C7 C8 121.2(3)
N3 C8 C7 115.7(3)
N3 C8 C9 124.2(3)
C7 C8 C9 120.2(3)
C3 C10 Si1 118.2(2)
C15 C14 C19 117.6(3)
C15 C14 C20 121.6(3)
C19 C14 C20 120.8(3)
C16 C15 C14 120.9(4)
C15 C16 C17 120.6(4)
C16 C17 C18 121.5(4)
C17 C18 C19 117.4(3)
C17 C18 C23 118.7(3)
C19 C18 C23 123.9(3)
C18 C19 C14 122.1(3)
C18 C19 N1 121.2(3)
C14 C19 N1 116.7(3)
C21 C20 C22B 91.7(7)
C21 C20 C14 121.7(8)
C22B C20 C14 113.4(6)
C21 C20 C22 106.2(6)
C22B C20 C22 16.6(7)
C14 C20 C22 110.4(5)
C21 C20 C21B 17.4(6)
C22B C20 C21B 106.2(7)
C14 C20 C21B 106.1(7)
C22 C20 C21B 121.8(6)
C18 C23 C24 111.8(3)
C18 C23 C25 111.7(3)
C24 C23 C25 108.5(3)
C27 C26 C31 117.8(3)
C27 C26 C32 120.4(3)
C31 C26 C32 121.9(3)
C28 C27 C26 121.8(4)
C29 C28 C27 119.5(4)
C28 C29 C30 121.8(4)
C29 C30 C31 118.2(3)
C29 C30 C35 119.7(3)
C31 C30 C35 122.2(3)
C30 C31 C26 121.0(3)
C30 C31 N3 121.9(3)
C26 C31 N3 117.0(3)
C34 C32 C26 113.8(3)
C34 C32 C33 110.0(4)
C26 C32 C33 110.1(4)
C30 C35 C36 111.1(3)
C30 C35 C37 110.7(3)
C36 C35 C37 110.3(3)
Si2 C41 Fe1 120.04(19)

loop_
_geom_bond_atom_site_label_1
_geom_bond_atom_site_label_2
_geom_bond_distance
Fe1 N2 2.015(2)
Fe1 C41 2.036(3)
Fe1 N3 2.160(3)
Fe1 N1 2.224(3)
Si1 C12 1.854(4)
Si1 C13 1.859(4)
Si1 C11 1.861(4)
Si1 C10 1.899(4)
N1 C2 1.291(4)
N1 C19 1.445(4)
C1 C2 1.499(5)
Si2 C41 1.843(3)
Si2 C38 1.876(4)
Si2 C40 1.885(4)
Si2 C39 1.885(4)
N2 C7 1.366(4)
N2 C3 1.473(4)
C2 C3 1.543(5)
N3 C8 1.300(4)
N3 C31 1.445(4)
C3 C4 1.516(4)
C3 C10 1.556(5)
C4 C5 1.338(5)
C5 C6 1.429(5)
C6 C7 1.371(4)
C7 C8 1.479(5)
C8 C9 1.489(5)
C14 C15 1.391(5)
C14 C19 1.418(5)
C14 C20 1.514(5)
C15 C16 1.374(6)
C16 C17 1.376(5)
C17 C18 1.394(5)
C18 C19 1.394(5)
C18 C23 1.512(5)
C20 C21 1.479(9)
C20 C22B 1.506(10)
C20 C22 1.600(9)
C20 C21B 1.606(10)
C23 C24 1.539(5)
C23 C25 1.543(5)
C26 C27 1.380(5)
C26 C31 1.415(4)
C26 C32 1.513(5)
C27 C28 1.377(5)
C28 C29 1.375(5)
C29 C30 1.379(5)
C30 C31 1.402(5)
C30 C35 1.519(5)
C32 C34 1.506(5)
C32 C33 1.535(6)
C35 C36 1.532(6)
C35 C37 1.542(5)

loop_
_geom_torsion_atom_site_label_1
_geom_torsion_atom_site_label_2
_geom_torsion_atom_site_label_3
_geom_torsion_atom_site_label_4
_geom_torsion
N2 Fe1 N1 C2 21.1(2)
C41 Fe1 N1 C2 -118.5(3)
N3 Fe1 N1 C2 87.5(3)
N2 Fe1 N1 C19 -165.2(3)
C41 Fe1 N1 C19 55.2(3)
N3 Fe1 N1 C19 -98.8(3)
C41 Fe1 N2 C7 -144.8(2)
N3 Fe1 N2 C7 -25.8(2)
N1 Fe1 N2 C7 101.6(2)
C41 Fe1 N2 C3 80.0(3)
N3 Fe1 N2 C3 -161.0(2)
N1 Fe1 N2 C3 -33.6(2)
C19 N1 C2 C1 -1.1(5)
Fe1 N1 C2 C1 172.9(3)
C19 N1 C2 C3 -178.7(3)
Fe1 N1 C2 C3 -4.6(4)
N2 Fe1 N3 C8 16.3(2)
C41 Fe1 N3 C8 157.5(2)
N1 Fe1 N3 C8 -48.9(3)
N2 Fe1 N3 C31 -156.0(3)
C41 Fe1 N3 C31 -14.7(3)
N1 Fe1 N3 C31 138.9(2)
C7 N2 C3 C4 29.3(4)
Fe1 N2 C3 C4 161.3(2)
C7 N2 C3 C2 -91.8(3)
Fe1 N2 C3 C2 40.2(3)
C7 N2 C3 C10 153.4(3)
Fe1 N2 C3 C10 -74.6(3)
N1 C2 C3 N2 -21.5(4)
C1 C2 C3 N2 160.8(3)
N1 C2 C3 C4 -143.3(3)
C1 C2 C3 C4 39.0(4)
N1 C2 C3 C10 95.8(3)
C1 C2 C3 C10 -81.9(4)
N2 C3 C4 C5 -24.0(5)
C2 C3 C4 C5 94.9(4)
C10 C3 C4 C5 -147.4(3)
C3 C4 C5 C6 5.0(5)
C4 C5 C6 C7 9.9(5)
C3 N2 C7 C6 -17.3(5)
Fe1 N2 C7 C6 -150.3(3)
C3 N2 C7 C8 165.2(3)
Fe1 N2 C7 C8 32.2(3)
C5 C6 C7 N2 -3.6(5)
C5 C6 C7 C8 173.8(3)
C31 N3 C8 C7 168.9(3)
Fe1 N3 C8 C7 -3.9(3)
C31 N3 C8 C9 -11.0(5)
Fe1 N3 C8 C9 176.2(3)
N2 C7 C8 N3 -18.4(4)
C6 C7 C8 N3 164.0(3)
N2 C7 C8 C9 161.5(3)
C6 C7 C8 C9 -16.1(5)
N2 C3 C10 Si1 -52.6(3)
C4 C3 C10 Si1 71.7(3)
C2 C3 C10 Si1 -167.9(2)
C12 Si1 C10 C3 90.3(3)
C13 Si1 C10 C3 -32.2(3)
C11 Si1 C10 C3 -151.7(3)
C19 C14 C15 C16 0.8(5)
C20 C14 C15 C16 179.9(4)
C14 C15 C16 C17 -1.0(6)
C15 C16 C17 C18 0.5(6)
C16 C17 C18 C19 0.2(5)
C16 C17 C18 C23 -178.7(3)
C17 C18 C19 C14 -0.4(5)
C23 C18 C19 C14 178.4(3)
C17 C18 C19 N1 176.0(3)
C23 C18 C19 N1 -5.2(5)
C15 C14 C19 C18 -0.1(5)
C20 C14 C19 C18 -179.2(3)
C15 C14 C19 N1 -176.7(3)
C20 C14 C19 N1 4.2(5)
C2 N1 C19 C18 79.0(4)
Fe1 N1 C19 C18 -94.3(3)
C2 N1 C19 C14 -104.4(4)
Fe1 N1 C19 C14 82.3(3)
C15 C14 C20 C21 20.6(8)
C19 C14 C20 C21 -160.4(7)
C15 C14 C20 C22B -87.2(11)
C19 C14 C20 C22B 91.9(11)
C15 C14 C20 C22 -104.8(7)
C19 C14 C20 C22 74.3(8)
C15 C14 C20 C21B 29.0(6)
C19 C14 C20 C21B -151.9(5)
C17 C18 C23 C24 57.4(4)
C19 C18 C23 C24 -121.4(4)
C17 C18 C23 C25 -64.4(4)
C19 C18 C23 C25 116.8(4)
C31 C26 C27 C28 0.1(6)
C32 C26 C27 C28 179.7(4)
C26 C27 C28 C29 0.6(7)
C27 C28 C29 C30 -0.3(6)
C28 C29 C30 C31 -0.7(6)
C28 C29 C30 C35 179.4(4)
C29 C30 C31 C26 1.5(5)
C35 C30 C31 C26 -178.6(3)
C29 C30 C31 N3 177.5(3)
C35 C30 C31 N3 -2.6(5)
C27 C26 C31 C30 -1.2(5)
C32 C26 C31 C30 179.3(4)
C27 C26 C31 N3 -177.4(3)
C32 C26 C31 N3 3.1(5)
C8 N3 C31 C30 95.1(4)
Fe1 N3 C31 C30 -93.3(4)
C8 N3 C31 C26 -88.7(4)
Fe1 N3 C31 C26 82.9(3)
C27 C26 C32 C34 43.4(5)
C31 C26 C32 C34 -137.1(4)
C27 C26 C32 C33 -80.7(5)
C31 C26 C32 C33 98.8(4)
C29 C30 C35 C36 67.3(5)
C31 C30 C35 C36 -112.6(4)
C29 C30 C35 C37 -55.5(5)
C31 C30 C35 C37 124.6(4)
C38 Si2 C41 Fe1 -81.2(3)
C40 Si2 C41 Fe1 160.0(2)
C39 Si2 C41 Fe1 41.2(3)
N2 Fe1 C41 Si2 175.95(14)
N3 Fe1 C41 Si2 70.4(2)
N1 Fe1 C41 Si2 -84.8(2)
